data_7037519
loop_
_publ_author_name
'Sevilla, Raquel'
'Less, Robert J.'
'Garc\'ia-Rodr\'iguez, Ra\'ul'
'Bond, Andrew D.'
'Wright, Dominic S.'

_publ_section_title
;
 Synthesis and structure of the extended phosphazane ligand
 [(1,4-C6H4){N(\m-PN(t)Bu)2N(t)Bu}2](4.).
;
_journal_issue 5
_journal_name_full 'Dalton transactions (Cambridge, England : 2003)'
_journal_page_first 1868
_journal_page_last 1871
_journal_paper_doi 10.1039/c5dt04393j
_journal_volume 45
_journal_year 2016
_chemical_formula_moiety 'C30 H62 N8 P4'
_chemical_formula_sum 'C30 H62 N8 P4'
_chemical_formula_weight 658.75
_space_group_crystal_system triclinic
_space_group_IT_number 2
_space_group_name_Hall '-P 1'
_space_group_name_H-M_alt 'P -1'
_symmetry_space_group_name_Hall '-P 1'
_symmetry_space_group_name_H-M 'P -1'
_atom_sites_solution_hydrogens mixed
_audit_creation_method SHELXL-2014/7
_audit_update_record
;
2015-11-04 deposited with the CCDC.
2015-12-02 downloaded from the CCDC.
;
_cell_angle_alpha 106.920(4)
_cell_angle_beta 98.179(6)
_cell_angle_gamma 100.308(10)
_cell_formula_units_Z 1
_cell_length_a 6.0734(9)
_cell_length_b 12.3908(14)
_cell_length_c 14.032(2)
_cell_measurement_reflns_used 29918
_cell_measurement_temperature 180(2)
_cell_measurement_theta_max 22.46
_cell_measurement_theta_min 1.00
_cell_volume 972.5(2)
_computing_cell_refinement 'HKL Scalepack (Otwinowski & Minor, 1997)'
_computing_data_collection 'COLLECT (Nonius, 1999)'
_computing_data_reduction 'HKL Denzo and Scalepack (Otwinowski & Minor, 1997)'
_computing_molecular_graphics 'Mercury (Macrae et al., 2008)'
_computing_publication_material SHELXL
_computing_structure_refinement 'SHELXL (Sheldrick, 2015)'
_computing_structure_solution 'SHELXT (Sheldrick, 2015)'
_diffrn_ambient_temperature 180(2)
_diffrn_measured_fraction_theta_full 0.951
_diffrn_measured_fraction_theta_max 0.951
_diffrn_measurement_device_type 'Nonius KappaCCD'
_diffrn_measurement_method '\w and \f-scans'
_diffrn_radiation_type MoK\a
_diffrn_radiation_wavelength 0.71073
_diffrn_reflns_av_unetI/netI 0.0539
_diffrn_reflns_laue_measured_fraction_full 0.951
_diffrn_reflns_laue_measured_fraction_max 0.951
_diffrn_reflns_limit_h_max 6
_diffrn_reflns_limit_h_min -6
_diffrn_reflns_limit_k_max 12
_diffrn_reflns_limit_k_min -13
_diffrn_reflns_limit_l_max 14
_diffrn_reflns_limit_l_min -14
_diffrn_reflns_number 4947
_diffrn_reflns_point_group_measured_fraction_full 0.951
_diffrn_reflns_point_group_measured_fraction_max 0.951
_diffrn_reflns_theta_full 22.442
_diffrn_reflns_theta_max 22.442
_diffrn_reflns_theta_min 3.521
_diffrn_source 'fine-focus sealed tube'
_exptl_absorpt_coefficient_mu 0.224
_exptl_absorpt_correction_T_max 0.898
_exptl_absorpt_correction_T_min 0.799
_exptl_absorpt_correction_type multi-scan
_exptl_absorpt_process_details 'SORTAV (Blessing, 1995)'
_exptl_crystal_colour colourless
_exptl_crystal_density_diffrn 1.125
_exptl_crystal_description block
_exptl_crystal_F_000 358
_exptl_crystal_size_max 0.140
_exptl_crystal_size_mid 0.120
_exptl_crystal_size_min 0.120
_refine_diff_density_max 0.429
_refine_diff_density_min -0.338
_refine_diff_density_rms 0.075
_refine_ls_extinction_method none
_refine_ls_goodness_of_fit_ref 1.282
_refine_ls_hydrogen_treatment mixed
_refine_ls_matrix_type full
_refine_ls_number_parameters 208
_refine_ls_number_reflns 2396
_refine_ls_number_restraints 2
_refine_ls_restrained_S_all 1.281
_refine_ls_R_factor_all 0.0963
_refine_ls_R_factor_gt 0.0831
_refine_ls_shift/su_max 0.000
_refine_ls_shift/su_mean 0.000
_refine_ls_structure_factor_coef Fsqd
_refine_ls_weighting_details 'w=1/[\s^2^(Fo^2^)+3.2317P] where P=(Fo^2^+2Fc^2^)/3'
_refine_ls_weighting_scheme calc
_refine_ls_wR_factor_gt 0.1882
_refine_ls_wR_factor_ref 0.1937
_reflns_Friedel_coverage 0.000
_reflns_number_gt 2051
_reflns_number_total 2396
_reflns_threshold_expression 'I > 2\s(I)'
_cod_data_source_file c5dt04393j2.cif
_cod_data_source_block 1H4
_cod_depositor_comments 'Adding full bibliography for 7037519--7037522.cif.'
_cod_database_code 7037519
_cambridge_user_name 'Raquel Sevilla-Martin'
_cambridge_user_crsid rs617
_cambridge_supervisor_name 'Dominic Wright'
_cambridge_supervisor_crsid dsw1000
_cambridge_crystallographer_name 'Andrew Bond'
_cambridge_crystallographer_crsid adb29
_cambridge_sample_id RSM74C
_cambridge_data_id dw_k3_0007
_shelx_space_group_comment
;
The symmetry employed for this shelxl refinement is uniquely defined
by the following loop, which should always be used as a source of
symmetry information in preference to the above space-group names.
They are only intended as comments.
;
_shelx_estimated_absorpt_t_min 0.969
_shelx_estimated_absorpt_t_max 0.974

loop_
_space_group_symop_operation_xyz
'x, y, z'
'-x, -y, -z'

loop_
_atom_site_label
_atom_site_type_symbol
_atom_site_fract_x
_atom_site_fract_y
_atom_site_fract_z
_atom_site_U_iso_or_equiv
_atom_site_adp_type
_atom_site_occupancy
_atom_site_site_symmetry_order
_atom_site_calc_flag
_atom_site_refinement_flags_posn
_atom_site_refinement_flags_adp
P1 P 0.5677(3) 0.43135(15) 0.23201(13) 0.0330(5) Uani 1 1 d . .
P2 P 0.5654(3) 0.23113(15) 0.26259(13) 0.0343(5) Uani 1 1 d . .
N1 N 0.3439(12) 0.1754(6) 0.3040(5) 0.0521(17) Uani 1 1 d D .
H1 H 0.234(10) 0.212(6) 0.298(6) 0.07(3) Uiso 1 1 d D .
N2 N 0.3532(10) 0.4936(5) 0.2555(5) 0.0393(14) Uani 1 1 d D .
H2 H 0.224(6) 0.450(5) 0.258(5) 0.04(2) Uiso 1 1 d D .
N3 N 0.4442(9) 0.2849(4) 0.1719(4) 0.0317(13) Uani 1 1 d . .
N4 N 0.6343(10) 0.3772(4) 0.3310(4) 0.0358(14) Uani 1 1 d . .
C1 C 0.2940(13) 0.0699(6) 0.3322(5) 0.0429(18) Uani 1 1 d . .
C11 C 0.1075(18) -0.0229(8) 0.2509(6) 0.081(3) Uani 1 1 d . .
H11A H 0.0637 -0.0892 0.2745 0.121 Uiso 1 1 calc R U
H11B H 0.1646 -0.0483 0.1881 0.121 Uiso 1 1 calc R U
H11C H -0.0260 0.0088 0.2377 0.121 Uiso 1 1 calc R U
C12 C 0.2081(17) 0.1000(7) 0.4314(6) 0.068(3) Uani 1 1 d . .
H12A H 0.1652 0.0296 0.4495 0.103 Uiso 1 1 calc R U
H12B H 0.0744 0.1330 0.4227 0.103 Uiso 1 1 calc R U
H12C H 0.3294 0.1567 0.4857 0.103 Uiso 1 1 calc R U
C13 C 0.5076(15) 0.0257(8) 0.3480(8) 0.077(3) Uani 1 1 d . .
H13A H 0.4748 -0.0409 0.3722 0.115 Uiso 1 1 calc R U
H13B H 0.6282 0.0874 0.3986 0.115 Uiso 1 1 calc R U
H13C H 0.5586 0.0019 0.2835 0.115 Uiso 1 1 calc R U
C2 C 0.3265(12) 0.6073(6) 0.2510(5) 0.0365(16) Uani 1 1 d . .
C21 C 0.1624(14) 0.5935(7) 0.1528(6) 0.058(2) Uani 1 1 d . .
H21A H 0.1482 0.6701 0.1501 0.088 Uiso 1 1 calc R U
H21B H 0.0119 0.5474 0.1511 0.088 Uiso 1 1 calc R U
H21C H 0.2218 0.5539 0.0941 0.088 Uiso 1 1 calc R U
C22 C 0.5573(13) 0.6840(6) 0.2556(6) 0.052(2) Uani 1 1 d . .
H22A H 0.5367 0.7601 0.2539 0.079 Uiso 1 1 calc R U
H22B H 0.6203 0.6475 0.1970 0.079 Uiso 1 1 calc R U
H22C H 0.6630 0.6935 0.3187 0.079 Uiso 1 1 calc R U
C23 C 0.2312(14) 0.6652(6) 0.3434(6) 0.051(2) Uani 1 1 d . .
H23A H 0.2213 0.7436 0.3443 0.077 Uiso 1 1 calc R U
H23B H 0.3328 0.6697 0.4060 0.077 Uiso 1 1 calc R U
H23C H 0.0785 0.6194 0.3389 0.077 Uiso 1 1 calc R U
C3 C 0.4145(12) 0.2272(6) 0.0600(5) 0.0370(17) Uani 1 1 d . .
C31 C 0.2762(15) 0.1036(6) 0.0338(5) 0.053(2) Uani 1 1 d . .
H31A H 0.2496 0.0644 -0.0397 0.080 Uiso 1 1 calc R U
H31B H 0.1291 0.1048 0.0546 0.080 Uiso 1 1 calc R U
H31C H 0.3608 0.0617 0.0698 0.080 Uiso 1 1 calc R U
C32 C 0.6491(13) 0.2268(7) 0.0309(6) 0.051(2) Uani 1 1 d . .
H32A H 0.6276 0.1857 -0.0421 0.077 Uiso 1 1 calc R U
H32B H 0.7340 0.1876 0.0696 0.077 Uiso 1 1 calc R U
H32C H 0.7353 0.3069 0.0466 0.077 Uiso 1 1 calc R U
C33 C 0.2862(14) 0.2939(7) 0.0045(5) 0.052(2) Uani 1 1 d . .
H33A H 0.2569 0.2543 -0.0691 0.077 Uiso 1 1 calc R U
H33B H 0.3788 0.3728 0.0208 0.077 Uiso 1 1 calc R U
H33C H 0.1405 0.2974 0.0262 0.077 Uiso 1 1 calc R U
C4 C 0.8189(11) 0.4374(5) 0.4168(4) 0.0298(15) Uani 1 1 d . .
C5 C 0.8116(12) 0.5444(6) 0.4815(5) 0.0356(17) Uani 1 1 d . .
H5A H 0.6824 0.5758 0.4699 0.043 Uiso 1 1 calc R U
C6 C 0.9922(12) 0.6064(6) 0.5633(5) 0.0362(17) Uani 1 1 d . .
H6A H 0.9854 0.6803 0.6063 0.043 Uiso 1 1 calc R U

loop_
_atom_site_aniso_label
_atom_site_aniso_U_11
_atom_site_aniso_U_22
_atom_site_aniso_U_33
_atom_site_aniso_U_23
_atom_site_aniso_U_13
_atom_site_aniso_U_12
P1 0.0322(11) 0.0335(10) 0.0349(10) 0.0146(8) 0.0039(8) 0.0087(8)
P2 0.0356(11) 0.0311(10) 0.0366(10) 0.0124(8) 0.0054(8) 0.0081(8)
N1 0.050(5) 0.051(4) 0.080(5) 0.042(4) 0.035(4) 0.022(3)
N2 0.027(4) 0.046(4) 0.057(4) 0.029(3) 0.014(3) 0.014(3)
N3 0.037(4) 0.033(3) 0.027(3) 0.013(2) 0.003(2) 0.008(3)
N4 0.042(4) 0.033(3) 0.033(3) 0.014(3) 0.000(3) 0.012(3)
C1 0.045(5) 0.041(4) 0.049(4) 0.021(4) 0.011(4) 0.014(3)
C11 0.094(8) 0.065(6) 0.060(6) 0.013(5) 0.000(5) -0.016(5)
C12 0.089(7) 0.068(6) 0.062(5) 0.035(5) 0.033(5) 0.015(5)
C13 0.057(6) 0.066(6) 0.141(9) 0.070(6) 0.034(6) 0.029(5)
C2 0.039(4) 0.033(4) 0.044(4) 0.019(3) 0.009(3) 0.011(3)
C21 0.056(6) 0.067(6) 0.062(5) 0.036(4) 0.002(4) 0.022(4)
C22 0.056(5) 0.037(4) 0.076(6) 0.030(4) 0.025(4) 0.013(4)
C23 0.056(5) 0.045(5) 0.064(5) 0.024(4) 0.025(4) 0.018(4)
C3 0.045(5) 0.037(4) 0.030(4) 0.010(3) 0.011(3) 0.009(3)
C31 0.067(6) 0.038(4) 0.043(4) 0.006(4) 0.010(4) -0.009(4)
C32 0.053(5) 0.053(5) 0.050(5) 0.014(4) 0.023(4) 0.013(4)
C33 0.058(6) 0.064(5) 0.036(4) 0.020(4) 0.005(4) 0.020(4)
C4 0.032(4) 0.030(4) 0.027(3) 0.011(3) 0.004(3) 0.006(3)
C5 0.031(4) 0.041(4) 0.037(4) 0.013(3) 0.003(3) 0.017(3)
C6 0.043(5) 0.033(4) 0.033(4) 0.008(3) 0.007(3) 0.012(3)

loop_
_atom_type_symbol
_atom_type_description
_atom_type_scat_dispersion_real
_atom_type_scat_dispersion_imag
_atom_type_scat_source
C C 0.0033 0.0016 'International Tables Vol C Tables 4.2.6.8 and 6.1.1.4'
H H 0.0000 0.0000 'International Tables Vol C Tables 4.2.6.8 and 6.1.1.4'
N N 0.0061 0.0033 'International Tables Vol C Tables 4.2.6.8 and 6.1.1.4'
P P 0.1023 0.0942 'International Tables Vol C Tables 4.2.6.8 and 6.1.1.4'

loop_
_geom_angle_atom_site_label_1
_geom_angle_atom_site_label_2
_geom_angle_atom_site_label_3
_geom_angle
_geom_angle_site_symmetry_1
N2 P1 N3 105.7(3) .
N2 P1 N4 106.3(3) .
N3 P1 N4 79.5(2) .
N2 P1 P2 118.9(2) .
N1 P2 N4 104.8(3) .
N1 P2 N3 103.9(3) .
N4 P2 N3 79.9(2) .
N1 P2 P1 116.8(2) .
C1 N1 P2 130.9(5) .
C1 N1 H1 118(6) .
P2 N1 H1 111(5) .
C2 N2 P1 128.4(5) .
C2 N2 H2 112(5) .
P1 N2 H2 118(5) .
C3 N3 P2 123.3(4) .
C3 N3 P1 122.9(4) .
P2 N3 P1 98.9(3) .
C4 N4 P2 127.0(4) .
C4 N4 P1 122.8(4) .
P2 N4 P1 99.1(3) .
N1 C1 C13 110.3(6) .
N1 C1 C11 110.6(6) .
C13 C1 C11 110.3(7) .
N1 C1 C12 108.2(6) .
C13 C1 C12 109.1(7) .
C11 C1 C12 108.3(7) .
C1 C11 H11A 109.5 .
C1 C11 H11B 109.5 .
H11A C11 H11B 109.5 .
C1 C11 H11C 109.5 .
H11A C11 H11C 109.5 .
H11B C11 H11C 109.5 .
C1 C12 H12A 109.5 .
C1 C12 H12B 109.5 .
H12A C12 H12B 109.5 .
C1 C12 H12C 109.5 .
H12A C12 H12C 109.5 .
H12B C12 H12C 109.5 .
C1 C13 H13A 109.5 .
C1 C13 H13B 109.5 .
H13A C13 H13B 109.5 .
C1 C13 H13C 109.5 .
H13A C13 H13C 109.5 .
H13B C13 H13C 109.5 .
N2 C2 C21 110.2(6) .
N2 C2 C22 110.6(6) .
C21 C2 C22 109.2(6) .
N2 C2 C23 108.1(5) .
C21 C2 C23 110.0(6) .
C22 C2 C23 108.8(6) .
C2 C21 H21A 109.5 .
C2 C21 H21B 109.5 .
H21A C21 H21B 109.5 .
C2 C21 H21C 109.5 .
H21A C21 H21C 109.5 .
H21B C21 H21C 109.5 .
C2 C22 H22A 109.5 .
C2 C22 H22B 109.5 .
H22A C22 H22B 109.5 .
C2 C22 H22C 109.5 .
H22A C22 H22C 109.5 .
H22B C22 H22C 109.5 .
C2 C23 H23A 109.5 .
C2 C23 H23B 109.5 .
H23A C23 H23B 109.5 .
C2 C23 H23C 109.5 .
H23A C23 H23C 109.5 .
H23B C23 H23C 109.5 .
N3 C3 C31 107.8(5) .
N3 C3 C33 108.4(5) .
C31 C3 C33 110.4(6) .
N3 C3 C32 110.2(6) .
C31 C3 C32 110.2(6) .
C33 C3 C32 109.9(6) .
C3 C31 H31A 109.5 .
C3 C31 H31B 109.5 .
H31A C31 H31B 109.5 .
C3 C31 H31C 109.5 .
H31A C31 H31C 109.5 .
H31B C31 H31C 109.5 .
C3 C32 H32A 109.5 .
C3 C32 H32B 109.5 .
H32A C32 H32B 109.5 .
C3 C32 H32C 109.5 .
H32A C32 H32C 109.5 .
H32B C32 H32C 109.5 .
C3 C33 H33A 109.5 .
C3 C33 H33B 109.5 .
H33A C33 H33B 109.5 .
C3 C33 H33C 109.5 .
H33A C33 H33C 109.5 .
H33B C33 H33C 109.5 .
C6 C4 C5 118.3(6) 2_766
C6 C4 N4 122.4(6) 2_766
C5 C4 N4 119.3(6) .
C4 C5 C6 120.5(6) .
C4 C5 H5A 119.8 .
C6 C5 H5A 119.8 .
C4 C6 C5 121.3(6) 2_766
C4 C6 H6A 119.4 2_766
C5 C6 H6A 119.4 .

loop_
_geom_bond_atom_site_label_1
_geom_bond_atom_site_label_2
_geom_bond_distance
_geom_bond_site_symmetry_2
P1 N2 1.654(6) .
P1 N3 1.734(5) .
P1 N4 1.738(5) .
P1 P2 2.636(2) .
P2 N1 1.658(6) .
P2 N4 1.725(5) .
P2 N3 1.734(5) .
N1 C1 1.466(9) .
N1 H1 0.879(10) .
N2 C2 1.464(8) .
N2 H2 0.879(10) .
N3 C3 1.494(8) .
N4 C4 1.434(8) .
C1 C13 1.509(10) .
C1 C11 1.520(11) .
C1 C12 1.524(10) .
C11 H11A 0.9800 .
C11 H11B 0.9800 .
C11 H11C 0.9800 .
C12 H12A 0.9800 .
C12 H12B 0.9800 .
C12 H12C 0.9800 .
C13 H13A 0.9800 .
C13 H13B 0.9800 .
C13 H13C 0.9800 .
C2 C21 1.528(10) .
C2 C22 1.528(10) .
C2 C23 1.533(10) .
C21 H21A 0.9800 .
C21 H21B 0.9800 .
C21 H21C 0.9800 .
C22 H22A 0.9800 .
C22 H22B 0.9800 .
C22 H22C 0.9800 .
C23 H23A 0.9800 .
C23 H23B 0.9800 .
C23 H23C 0.9800 .
C3 C31 1.520(9) .
C3 C33 1.526(9) .
C3 C32 1.537(10) .
C31 H31A 0.9800 .
C31 H31B 0.9800 .
C31 H31C 0.9800 .
C32 H32A 0.9800 .
C32 H32B 0.9800 .
C32 H32C 0.9800 .
C33 H33A 0.9800 .
C33 H33B 0.9800 .
C33 H33C 0.9800 .
C4 C6 1.381(9) 2_766
C4 C5 1.385(9) .
C5 C6 1.392(9) .
C5 H5A 0.9500 .
C6 C4 1.381(9) 2_766
C6 H6A 0.9500 .

loop_
_geom_torsion_atom_site_label_1
_geom_torsion_atom_site_label_2
_geom_torsion_atom_site_label_3
_geom_torsion_atom_site_label_4
_geom_torsion
_geom_torsion_site_symmetry_1
_geom_torsion_site_symmetry_4
N4 P2 N1 C1 -135.5(7) . .
N3 P2 N1 C1 141.5(7) . .
P1 P2 N1 C1 -177.3(6) . .
N3 P1 N2 C2 -143.0(6) . .
N4 P1 N2 C2 133.6(6) . .
P2 P1 N2 C2 175.3(5) . .
N1 P2 N3 C3 -105.2(5) . .
N4 P2 N3 C3 151.9(5) . .
P1 P2 N3 C3 139.7(6) . .
N1 P2 N3 P1 115.2(3) . .
N4 P2 N3 P1 12.3(3) . .
N2 P1 N3 C3 103.7(5) . .
N4 P1 N3 C3 -152.1(5) . .
P2 P1 N3 C3 -139.9(6) . .
N2 P1 N3 P2 -116.4(3) . .
N4 P1 N3 P2 -12.2(3) . .
N1 P2 N4 C4 102.1(6) . .
N3 P2 N4 C4 -156.1(6) . .
P1 P2 N4 C4 -143.8(7) . .
N1 P2 N4 P1 -114.1(3) . .
N3 P2 N4 P1 -12.2(3) . .
N2 P1 N4 C4 -98.4(6) . .
N3 P1 N4 C4 158.1(5) . .
P2 P1 N4 C4 145.9(7) . .
N2 P1 N4 P2 115.7(3) . .
N3 P1 N4 P2 12.3(3) . .
P2 N1 C1 C13 16.1(11) . .
P2 N1 C1 C11 -106.3(9) . .
P2 N1 C1 C12 135.3(7) . .
P1 N2 C2 C21 101.9(7) . .
P1 N2 C2 C22 -18.9(9) . .
P1 N2 C2 C23 -137.9(6) . .
P2 N3 C3 C31 56.2(7) . .
P1 N3 C3 C31 -173.4(5) . .
P2 N3 C3 C33 175.7(5) . .
P1 N3 C3 C33 -53.9(7) . .
P2 N3 C3 C32 -64.0(7) . .
P1 N3 C3 C32 66.3(7) . .
P2 N4 C4 C6 20.9(9) . 2_766
P1 N4 C4 C6 -115.3(6) . 2_766
P2 N4 C4 C5 -160.5(5) . .
P1 N4 C4 C5 63.4(8) . .
C6 C4 C5 C6 0.9(11) 2_766 .
N4 C4 C5 C6 -177.8(6) . .
C4 C5 C6 C4 -0.9(11) . 2_766
